data_4500590
loop_
_publ_author_name
'Kumara Swamy, K. C.'
'Allu, Srinivasarao'
'Srinivas, Venu'
'Balaraman, E.'
'Kumar, K. V. P. Pavan'

_publ_section_title
;
 Alkynyl and Phosphonyl Substituted Nucleobases: A Case of Thermally
 Induced Conformational Polymorphism
;
_journal_issue 6
_journal_name_full 'Crystal Growth &amp; Design'
_journal_page_first 2302
_journal_paper_doi 10.1021/cg101737x
_journal_volume 11
_journal_year 2011
_chemical_formula_moiety 'C10 H12 N2 O2'
_chemical_formula_sum 'C10 H12 N2 O2'
_chemical_formula_weight 192.22
_chemical_name_systematic
; 
 ? 
;
_space_group_IT_number 14
_symmetry_cell_setting monoclinic
_symmetry_space_group_name_Hall '-P 2ybc'
_symmetry_space_group_name_H-M 'P 1 21/c 1'
_atom_sites_solution_hydrogens geom
_atom_sites_solution_primary direct
_atom_sites_solution_secondary difmap
_audit_creation_method SHELXL-97
_cell_angle_alpha 90.00
_cell_angle_beta 99.228(8)
_cell_angle_gamma 90.00
_cell_formula_units_Z 4
_cell_length_a 5.444(2)
_cell_length_b 18.033(8)
_cell_length_c 9.563(4)
_cell_measurement_reflns_used 1415
_cell_measurement_temperature 100(2)
_cell_measurement_theta_max 24.61
_cell_measurement_theta_min 2.44
_cell_volume 926.7(7)
_computing_cell_refinement 'Bruker SMART'
_computing_data_collection 'Bruker SMART'
_computing_data_reduction 'Bruker SAINT'
_computing_molecular_graphics 'Bruker SHELXTL'
_computing_publication_material 'Bruker SHELXTL'
_computing_structure_refinement 'SHELXL-97 (Sheldrick, 1997)'
_computing_structure_solution 'SHELXS-97 (Sheldrick, 1990)'
_diffrn_ambient_temperature 100(2)
_diffrn_measured_fraction_theta_full 0.999
_diffrn_measured_fraction_theta_max 0.999
_diffrn_measurement_device_type 'CCD area detector'
_diffrn_measurement_method 'phi and omega scans'
_diffrn_radiation_monochromator graphite
_diffrn_radiation_source 'fine-focus sealed tube'
_diffrn_radiation_type MoK\a
_diffrn_radiation_wavelength 0.71073
_diffrn_reflns_av_R_equivalents 0.0735
_diffrn_reflns_av_sigmaI/netI 0.0581
_diffrn_reflns_limit_h_max 6
_diffrn_reflns_limit_h_min -6
_diffrn_reflns_limit_k_max 21
_diffrn_reflns_limit_k_min -21
_diffrn_reflns_limit_l_max 11
_diffrn_reflns_limit_l_min -11
_diffrn_reflns_number 8653
_diffrn_reflns_theta_full 25.00
_diffrn_reflns_theta_max 25.00
_diffrn_reflns_theta_min 2.26
_diffrn_standards_decay_% none
_diffrn_standards_interval_count 'not applicable'
_diffrn_standards_interval_time 'not applicable'
_diffrn_standards_number 'not applicable'
_exptl_absorpt_coefficient_mu 0.098
_exptl_absorpt_correction_T_max 0.9836
_exptl_absorpt_correction_T_min 0.9769
_exptl_absorpt_correction_type empirical
_exptl_absorpt_process_details 'SADABS, Sheldrick(1996)'
_exptl_crystal_colour colorless
_exptl_crystal_density_diffrn 1.378
_exptl_crystal_density_method 'not measured'
_exptl_crystal_description blocks
_exptl_crystal_F_000 408
_exptl_crystal_size_max 0.24
_exptl_crystal_size_mid 0.22
_exptl_crystal_size_min 0.17
_refine_diff_density_max 0.214
_refine_diff_density_min -0.190
_refine_diff_density_rms 0.050
_refine_ls_extinction_method none
_refine_ls_goodness_of_fit_ref 1.128
_refine_ls_hydrogen_treatment constr
_refine_ls_matrix_type full
_refine_ls_number_parameters 128
_refine_ls_number_reflns 1633
_refine_ls_number_restraints 0
_refine_ls_restrained_S_all 1.128
_refine_ls_R_factor_all 0.0747
_refine_ls_R_factor_gt 0.0596
_refine_ls_shift/su_max 0.000
_refine_ls_shift/su_mean 0.000
_refine_ls_structure_factor_coef Fsqd
_refine_ls_weighting_details 'calc w=1/[\s^2^(Fo^2^)+(0.0356P)^2^+0.5542P] where P=(Fo^2^+2Fc^2^)/3'
_refine_ls_weighting_scheme calc
_refine_ls_wR_factor_gt 0.1196
_refine_ls_wR_factor_ref 0.1264
_reflns_number_gt 1362
_reflns_number_total 1633
_reflns_threshold_expression >2sigma(I)
_cod_data_source_file cg101737x_si_002.cif
_cod_data_source_block compd11
_cod_depositor_comments
;
The following automatic conversions were performed:

'_symmetry_cell_setting' value 'Monoclinic' changed to 'monoclinic'
according to /home/saulius/struct/CIF-dictionaries/cif_core.dic
dictionary named 'cif_core.dic' version 2.4.1 from 2010-06-29.

Automatic conversion script
Id: cif_fix_values 1715 2011-07-08 13:25:40Z adriana 
;
_cod_original_sg_symbol_H-M P2(1)/c
_cod_database_code 4500590

loop_
_symmetry_equiv_pos_as_xyz
'x, y, z'
'-x, y+1/2, -z+1/2'
'-x, -y, -z'
'x, -y-1/2, z-1/2'

loop_
_atom_site_label
_atom_site_type_symbol
_atom_site_fract_x
_atom_site_fract_y
_atom_site_fract_z
_atom_site_U_iso_or_equiv
_atom_site_adp_type
_atom_site_occupancy
_atom_site_symmetry_multiplicity
_atom_site_calc_flag
_atom_site_refinement_flags
O1 O 0.6229(3) 0.09311(9) 1.00436(17) 0.0234(4) Uani 1 1 d .
O2 O 0.7914(3) -0.10238(9) 0.74072(18) 0.0264(5) Uani 1 1 d .
N1 N 0.9438(4) 0.10461(11) 0.8793(2) 0.0194(5) Uani 1 1 d .
N2 N 0.7184(4) -0.00345(11) 0.8726(2) 0.0211(5) Uani 1 1 d .
H2 H 0.6077 -0.0291 0.9092 0.025 Uiso 1 1 d R
C1 C 1.0829(5) 0.07246(14) 0.7884(3) 0.0223(6) Uani 1 1 d .
H1 H 1.2132 0.1010 0.7601 0.027 Uiso 1 1 calc R
C2 C 1.0479(4) 0.00379(13) 0.7368(2) 0.0204(6) Uani 1 1 d .
C3 C 0.8487(4) -0.03917(14) 0.7795(2) 0.0205(6) Uani 1 1 d .
C4 C 0.7536(4) 0.06702(13) 0.9236(2) 0.0189(5) Uani 1 1 d .
C5 C 1.2040(5) -0.03313(15) 0.6426(3) 0.0276(6) Uani 1 1 d .
H5A H 1.3203 0.0030 0.6133 0.041 Uiso 1 1 calc R
H5B H 1.0966 -0.0527 0.5587 0.041 Uiso 1 1 calc R
H5C H 1.2975 -0.0739 0.6939 0.041 Uiso 1 1 calc R
C6 C 1.0088(5) 0.17955(13) 0.9342(3) 0.0238(6) Uani 1 1 d .
H6A H 1.1899 0.1814 0.9696 0.029 Uiso 1 1 calc R
H6B H 0.9212 0.1892 1.0154 0.029 Uiso 1 1 calc R
C7 C 0.9439(5) 0.24006(14) 0.8260(3) 0.0276(6) Uani 1 1 d .
H7A H 1.0309 0.2300 0.7447 0.033 Uiso 1 1 calc R
H7B H 1.0080 0.2877 0.8686 0.033 Uiso 1 1 calc R
C8 C 0.6674(5) 0.24879(14) 0.7706(3) 0.0307(7) Uani 1 1 d .
H8A H 0.5746 0.2429 0.8509 0.037 Uiso 1 1 calc R
H8B H 0.6373 0.2998 0.7337 0.037 Uiso 1 1 calc R
C9 C 0.5671(5) 0.19646(14) 0.6591(3) 0.0251(6) Uani 1 1 d .
C10 C 0.4848(5) 0.15775(15) 0.5637(3) 0.0299(7) Uani 1 1 d .
H10 H 0.4185 0.1266 0.4869 0.036 Uiso 1 1 calc R

loop_
_atom_site_aniso_label
_atom_site_aniso_U_11
_atom_site_aniso_U_22
_atom_site_aniso_U_33
_atom_site_aniso_U_23
_atom_site_aniso_U_13
_atom_site_aniso_U_12
O1 0.0276(10) 0.0232(9) 0.0212(9) -0.0028(7) 0.0097(8) -0.0006(8)
O2 0.0289(10) 0.0222(10) 0.0284(10) -0.0079(8) 0.0054(8) -0.0014(8)
N1 0.0219(11) 0.0203(11) 0.0163(11) -0.0005(8) 0.0044(9) -0.0019(9)
N2 0.0218(11) 0.0213(11) 0.0216(12) 0.0000(9) 0.0081(9) -0.0038(9)
C1 0.0218(13) 0.0286(14) 0.0173(13) 0.0047(11) 0.0052(11) 0.0003(11)
C2 0.0222(14) 0.0237(13) 0.0141(13) 0.0019(10) -0.0010(11) 0.0025(10)
C3 0.0197(13) 0.0243(14) 0.0160(13) 0.0008(10) -0.0010(10) 0.0053(10)
C4 0.0214(13) 0.0200(13) 0.0147(13) 0.0011(10) 0.0007(11) 0.0007(10)
C5 0.0272(15) 0.0328(15) 0.0241(15) -0.0005(12) 0.0081(12) 0.0025(12)
C6 0.0269(14) 0.0210(13) 0.0237(14) -0.0029(11) 0.0043(11) -0.0050(11)
C7 0.0359(16) 0.0198(13) 0.0271(15) -0.0019(11) 0.0050(12) -0.0042(12)
C8 0.0383(17) 0.0262(15) 0.0261(15) -0.0047(11) 0.0004(13) 0.0056(12)
C9 0.0266(14) 0.0268(14) 0.0232(14) 0.0047(12) 0.0082(12) 0.0038(11)
C10 0.0364(16) 0.0300(15) 0.0235(15) -0.0014(12) 0.0059(13) -0.0036(12)

loop_
_atom_type_symbol
_atom_type_description
_atom_type_scat_dispersion_real
_atom_type_scat_dispersion_imag
_atom_type_scat_source
C C 0.0033 0.0016 'International Tables Vol C Tables 4.2.6.8 and 6.1.1.4'
H H 0.0000 0.0000 'International Tables Vol C Tables 4.2.6.8 and 6.1.1.4'
N N 0.0061 0.0033 'International Tables Vol C Tables 4.2.6.8 and 6.1.1.4'
O O 0.0106 0.0060 'International Tables Vol C Tables 4.2.6.8 and 6.1.1.4'

loop_
_geom_angle_atom_site_label_1
_geom_angle_atom_site_label_2
_geom_angle_atom_site_label_3
_geom_angle
C4 N1 C1 120.8(2)
C4 N1 C6 119.9(2)
C1 N1 C6 119.2(2)
C4 N2 C3 127.4(2)
C4 N2 H2 114.5
C3 N2 H2 117.9
C2 C1 N1 124.5(2)
C2 C1 H1 117.8
N1 C1 H1 117.8
C1 C2 C3 117.5(2)
C1 C2 C5 125.2(2)
C3 C2 C5 117.2(2)
O2 C3 N2 119.8(2)
O2 C3 C2 125.5(2)
N2 C3 C2 114.7(2)
O1 C4 N1 123.6(2)
O1 C4 N2 121.4(2)
N1 C4 N2 115.0(2)
C2 C5 H5A 109.5
C2 C5 H5B 109.5
H5A C5 H5B 109.5
C2 C5 H5C 109.5
H5A C5 H5C 109.5
H5B C5 H5C 109.5
N1 C6 C7 113.8(2)
N1 C6 H6A 108.8
C7 C6 H6A 108.8
N1 C6 H6B 108.8
C7 C6 H6B 108.8
H6A C6 H6B 107.7
C6 C7 C8 115.1(2)
C6 C7 H7A 108.5
C8 C7 H7A 108.5
C6 C7 H7B 108.5
C8 C7 H7B 108.5
H7A C7 H7B 107.5
C9 C8 C7 114.8(2)
C9 C8 H8A 108.6
C7 C8 H8A 108.6
C9 C8 H8B 108.6
C7 C8 H8B 108.6
H8A C8 H8B 107.5
C10 C9 C8 176.0(3)
C9 C10 H10 180.0

loop_
_geom_bond_atom_site_label_1
_geom_bond_atom_site_label_2
_geom_bond_distance
O1 C4 1.225(3)
O2 C3 1.223(3)
N1 C4 1.361(3)
N1 C1 1.370(3)
N1 C6 1.472(3)
N2 C4 1.364(3)
N2 C3 1.383(3)
N2 H2 0.8757
C1 C2 1.335(3)
C1 H1 0.9500
C2 C3 1.444(3)
C2 C5 1.491(3)
C5 H5A 0.9800
C5 H5B 0.9800
C5 H5C 0.9800
C6 C7 1.506(3)
C6 H6A 0.9900
C6 H6B 0.9900
C7 C8 1.521(4)
C7 H7A 0.9900
C7 H7B 0.9900
C8 C9 1.462(4)
C8 H8A 0.9900
C8 H8B 0.9900
C9 C10 1.179(4)
C10 H10 0.9500

loop_
_geom_hbond_atom_site_label_D
_geom_hbond_atom_site_label_H
_geom_hbond_atom_site_label_A
_geom_hbond_distance_DH
_geom_hbond_distance_HA
_geom_hbond_distance_DA
_geom_hbond_angle_DHA
_geom_hbond_site_symmetry_A
N2 H2 O1 0.88 1.98 2.855(3) 175.6 3_657
C7 H7B O2 0.99 2.57 3.294(3) 130.4 2_756
C10 H10 O2 0.95 2.33 3.214(3) 154.4 3_656
